data_4512582
loop_
_publ_author_name
'Martin, Mackenzie D.'
'Calcul, Laurent'
'Smith, Courtney'
'Jinwal, Umesh K.'
'Fontaine, Sarah N.'
'Darling, April'
'Seeley, Kent'
'Wojtas, Lukasz'
'Narayan, Malathi'
'Gestwicki, Jason E.'
'Smith, Garry R.'
'Reitz, Allen B.'
'Baker, Bill J.'
'Dickey, Chad A.'

_publ_section_title
;
 Synthesis, stereochemical analysis, and derivatization of myricanol
 provide new probes that promote autophagic tau clearance.
;
_journal_issue 4
_journal_name_full 'ACS chemical biology'
_journal_page_first 1099
_journal_page_last 1109
_journal_paper_doi 10.1021/cb501013w
_journal_volume 10
_journal_year 2015
_chemical_absolute_configuration ad
_chemical_formula_moiety '4(C21 H26 O5), 3.73(C4 H8 O), 0.37(O)'
_chemical_formula_sum 'C98.91 H133.82 O24.1'
_chemical_formula_weight 1708.39
_chemical_name_systematic
; 
 ? 
;
_space_group_crystal_system hexagonal
_space_group_IT_number 169
_space_group_name_Hall 'P 61'
_space_group_name_H-M_alt 'P 61'
_symmetry_space_group_name_Hall 'P 61'
_symmetry_space_group_name_H-M 'P 61'
_atom_sites_solution_hydrogens geom
_atom_sites_solution_primary direct
_atom_sites_solution_secondary difmap
_audit_creation_method SHELXL-97
_cell_angle_alpha 90.00
_cell_angle_beta 90.00
_cell_angle_gamma 120.00
_cell_formula_units_Z 6
_cell_length_a 49.7851(12)
_cell_length_b 49.7851(12)
_cell_length_c 6.7498(2)
_cell_measurement_temperature 100(2)
_cell_volume 14488.4(7)
_computing_structure_refinement 'SHELXL-97 (Sheldrick, 2008)'
_computing_structure_solution 'SHELXS-97 (Sheldrick, 2008)'
_diffrn_ambient_temperature 100(2)
_diffrn_measured_fraction_theta_full 0.990
_diffrn_measured_fraction_theta_max 0.990
_diffrn_measurement_device_type 'Bruker D8 Venture PHOTON 100 CMOS'
_diffrn_measurement_method 'omega scans'
_diffrn_radiation_monochromator mirrors
_diffrn_radiation_type CuK\a
_diffrn_radiation_wavelength 1.54178
_diffrn_reflns_av_R_equivalents 0.1407
_diffrn_reflns_av_sigmaI/netI 0.1116
_diffrn_reflns_limit_h_max 58
_diffrn_reflns_limit_h_min -59
_diffrn_reflns_limit_k_max 56
_diffrn_reflns_limit_k_min -56
_diffrn_reflns_limit_l_max 7
_diffrn_reflns_limit_l_min -7
_diffrn_reflns_number 75183
_diffrn_reflns_theta_full 67.40
_diffrn_reflns_theta_max 67.42
_diffrn_reflns_theta_min 3.07
_diffrn_source 'INCOATEC Imus micro-focus source'
_exptl_absorpt_coefficient_mu 0.675
_exptl_absorpt_correction_T_max 0.9866
_exptl_absorpt_correction_T_min 0.7289
_exptl_absorpt_correction_type multi-scan
_exptl_absorpt_process_details 'SADABS (BRUKER)'
_exptl_crystal_colour colorless
_exptl_crystal_density_diffrn 1.175
_exptl_crystal_density_method 'not measured'
_exptl_crystal_description needle
_exptl_crystal_F_000 5520
_exptl_crystal_size_max 0.50
_exptl_crystal_size_mid 0.03
_exptl_crystal_size_min 0.02
_refine_diff_density_max 0.451
_refine_diff_density_min -0.279
_refine_diff_density_rms 0.080
_refine_ls_abs_structure_details 'Flack H D (1983), Acta Cryst. A39, 876-881'
_refine_ls_abs_structure_Flack 0.1(3)
_refine_ls_extinction_method none
_refine_ls_goodness_of_fit_ref 1.038
_refine_ls_hydrogen_treatment mixed
_refine_ls_matrix_type full
_refine_ls_number_parameters 1242
_refine_ls_number_reflns 15952
_refine_ls_number_restraints 290
_refine_ls_restrained_S_all 1.038
_refine_ls_R_factor_all 0.1303
_refine_ls_R_factor_gt 0.0862
_refine_ls_shift/su_max 0.000
_refine_ls_shift/su_mean 0.000
_refine_ls_structure_factor_coef Fsqd
_refine_ls_weighting_details 'calc w=1/[\s^2^(Fo^2^)+(0.1339P)^2^+0.0000P] where P=(Fo^2^+2Fc^2^)/3'
_refine_ls_weighting_scheme calc
_refine_ls_wR_factor_gt 0.2079
_refine_ls_wR_factor_ref 0.2372
_reflns_number_gt 10771
_reflns_number_total 15952
_reflns_threshold_expression >2sigma(I)
_cod_data_source_file cb501013w_si_005.cif
_cod_data_source_block shelx
_cod_depositor_comments 'Adding full bibliography for 4512581--4512583.cif.'
_cod_original_formula_sum 'C98.91 H133.82 O24.10'
_cod_database_code 4512582

loop_
_symmetry_equiv_pos_as_xyz
'x, y, z'
'-x, -y, z+1/2'
'-y, x-y, z+1/3'
'y, -x+y, z+5/6'
'-x+y, -x, z+2/3'
'x-y, x, z+1/6'

loop_
_atom_site_label
_atom_site_type_symbol
_atom_site_fract_x
_atom_site_fract_y
_atom_site_fract_z
_atom_site_U_iso_or_equiv
_atom_site_adp_type
_atom_site_occupancy
_atom_site_symmetry_multiplicity
_atom_site_calc_flag
_atom_site_refinement_flags
_atom_site_disorder_assembly
_atom_site_disorder_group
O1 O 0.53049(8) 0.50971(8) -0.9837(6) 0.0264(8) Uani 1 1 d . . .
O2 O 0.87954(10) 0.69385(10) -1.1347(6) 0.0348(9) Uani 1 1 d . . .
H2 H 0.8680 0.6759 -1.1791 0.052 Uiso 1 1 calc R . .
O3 O 0.51832(8) 0.55641(9) -0.9562(6) 0.0286(8) Uani 1 1 d . . .
H3 H 0.5221 0.5424 -0.9903 0.043 Uiso 1 1 calc R . .
O4 O 0.83829(10) 0.54245(9) -1.1551(7) 0.0399(10) Uani 1 1 d . . .
H4 H 0.8226 0.5368 -1.2273 0.060 Uiso 1 1 calc R . .
O5 O 0.97852(8) 0.66670(9) -0.3931(6) 0.0274(8) Uani 1 1 d . . .
H5A H 0.9895 0.6693 -0.4936 0.041 Uiso 1 1 calc R . .
O6 O 0.63109(8) 0.51867(9) -1.0059(6) 0.0292(9) Uani 1 1 d . . .
H6 H 0.6210 0.5032 -1.0795 0.044 Uiso 1 1 calc RD . .
O7 O 0.68037(8) 0.66952(10) 0.1044(6) 0.0315(9) Uani 1 1 d . . .
H7 H 0.6693 0.6660 0.0030 0.047 Uiso 1 1 calc RD . .
O8 O 0.57032(8) 0.49150(9) -1.1404(6) 0.0299(9) Uani 1 1 d . . .
C1 C 0.55508(11) 0.56333(11) -0.6955(8) 0.0226(11) Uani 1 1 d . . .
O9 O 0.64573(8) 0.65571(8) -0.2245(5) 0.0239(8) Uani 1 1 d . . .
H9 H 0.6541 0.6666 -0.3253 0.036 Uiso 1 1 calc R . .
O10 O 0.82307(9) 0.69082(11) -0.6545(7) 0.0404(11) Uani 1 1 d . . .
O11 O 0.81086(9) 0.57467(10) -1.2858(7) 0.0388(10) Uani 1 1 d . . .
C2 C 0.60200(12) 0.60672(12) -0.1542(8) 0.0254(11) Uani 1 1 d . . .
H2A H 0.6071 0.6136 -0.0149 0.030 Uiso 1 1 calc R . .
H2B H 0.5946 0.5842 -0.1574 0.030 Uiso 1 1 calc R . .
O12 O 0.77452(10) 0.63289(11) -0.6181(7) 0.0399(10) Uani 1 1 d . . .
H12A H 0.7874 0.6504 -0.6637 0.060 Uiso 1 1 calc R . .
O13 O 0.83144(9) 0.63536(10) -1.1461(6) 0.0321(9) Uani 1 1 d . . .
C3 C 0.76991(12) 0.66505(14) -0.3641(9) 0.0287(12) Uani 1 1 d . . .
C4 C 0.89954(12) 0.66706(14) -0.6795(9) 0.0287(12) Uani 1 1 d . . .
H4A H 0.8936 0.6483 -0.6100 0.034 Uiso 1 1 calc R . .
C5 C 0.60378(11) 0.56354(11) -0.7418(8) 0.0225(11) Uani 1 1 d . . .
H5 H 0.6123 0.5817 -0.6620 0.027 Uiso 1 1 calc R . .
C6 C 0.88623(12) 0.66489(13) -0.8704(9) 0.0278(12) Uani 1 1 d . . .
C7 C 0.73699(12) 0.63872(14) -0.0741(9) 0.0278(12) Uani 1 1 d . . .
C8 C 0.57535(12) 0.61180(12) -0.2215(9) 0.0263(12) Uani 1 1 d . . .
H8A H 0.5596 0.6044 -0.1146 0.032 Uiso 1 1 calc R . .
H8B H 0.5837 0.6344 -0.2357 0.032 Uiso 1 1 calc R . .
C9 C 0.75775(11) 0.66505(13) -0.1758(8) 0.0261(12) Uani 1 1 d . . .
H9A H 0.7643 0.6845 -0.1145 0.031 Uiso 1 1 calc R . .
C10 C 0.72910(13) 0.67385(14) 0.1731(9) 0.0325(13) Uani 1 1 d . . .
H10A H 0.7231 0.6734 0.3134 0.039 Uiso 1 1 calc R . .
H10B H 0.7517 0.6883 0.1633 0.039 Uiso 1 1 calc R . .
C11 C 0.92958(12) 0.66232(14) -0.3265(9) 0.0320(13) Uani 1 1 d . . .
H11A H 0.9361 0.6640 -0.1863 0.038 Uiso 1 1 calc R . .
H11B H 0.9070 0.6476 -0.3322 0.038 Uiso 1 1 calc R . .
C12 C 0.56626(12) 0.57606(11) -0.5063(8) 0.0246(11) Uani 1 1 d . . .
H12 H 0.5794 0.5703 -0.4400 0.030 Uiso 1 1 calc R . .
O14 O 0.79411(10) 0.49677(11) -0.4113(7) 0.0429(11) Uani 1 1 d . . .
C13 C 0.57233(11) 0.54981(11) -0.7924(8) 0.0222(11) Uani 1 1 d . . .
C14 C 0.87222(11) 0.63381(13) -0.9645(8) 0.0250(11) Uani 1 1 d . . .
C15 C 0.92020(13) 0.69431(15) -0.5902(9) 0.0335(14) Uani 1 1 d . . .
C16 C 0.56156(11) 0.52544(12) -0.9248(8) 0.0234(11) Uani 1 1 d . . .
C17 C 0.77247(13) 0.71514(14) -0.4202(9) 0.0331(13) Uani 1 1 d . . .
H17 H 0.7540 0.7065 -0.3431 0.040 Uiso 1 1 calc R . .
C18 C 0.72230(13) 0.64111(14) 0.1143(9) 0.0324(13) Uani 1 1 d . . .
H18A H 0.7293 0.6328 0.2237 0.039 Uiso 1 1 calc R . .
H18B H 0.6996 0.6276 0.1021 0.039 Uiso 1 1 calc R . .
C19 C 0.58102(12) 0.51566(12) -1.0060(8) 0.0251(11) Uani 1 1 d . . .
C20 C 0.76321(13) 0.63648(15) -0.4407(9) 0.0327(14) Uani 1 1 d . . .
C21 C 0.55925(12) 0.59650(12) -0.4104(8) 0.0252(12) Uani 1 1 d . . .
C22 C 0.53224(12) 0.56853(12) -0.7782(8) 0.0249(11) Uani 1 1 d . . .
O15 O 0.82224(12) 0.78671(12) -0.6730(9) 0.0590(14) Uani 1 1 d . . .
H15 H 0.8324 0.7892 -0.7775 0.088 Uiso 1 1 calc R . .
C23 C 0.84884(12) 0.57208(13) -1.0927(9) 0.0315(13) Uani 1 1 d . . .
C24 C 0.87398(12) 0.58503(12) -0.9635(8) 0.0256(12) Uani 1 1 d . . .
C25 C 0.61192(11) 0.52868(11) -0.9372(8) 0.0229(11) Uani 1 1 d . . .
C26 C 0.91466(13) 0.58431(13) -0.7306(9) 0.0314(13) Uani 1 1 d . . .
H26A H 0.9301 0.6043 -0.7908 0.038 Uiso 1 1 calc R . .
H26B H 0.9251 0.5721 -0.7081 0.038 Uiso 1 1 calc R . .
O16 O 0.84659(11) 0.75042(14) -0.7988(8) 0.0585(14) Uani 1 1 d . . .
C27 C 0.93349(12) 0.61430(13) -0.4001(9) 0.0319(13) Uani 1 1 d . . .
H27A H 0.9274 0.6107 -0.2587 0.038 Uiso 1 1 calc R . .
H27B H 0.9504 0.6096 -0.4191 0.038 Uiso 1 1 calc R . .
C28 C 0.83571(13) 0.58960(14) -1.1613(9) 0.0316(13) Uani 1 1 d . . .
O17 O 0.73787(9) 0.44019(10) -1.2020(7) 0.0367(10) Uani 1 1 d . . .
C29 C 0.66452(12) 0.59260(12) -0.5626(9) 0.0270(12) Uani 1 1 d . . .
H29A H 0.6873 0.6032 -0.5429 0.032 Uiso 1 1 calc R . .
H29B H 0.6596 0.6079 -0.6214 0.032 Uiso 1 1 calc R . .
C30 C 0.52377(12) 0.58785(13) -0.6801(9) 0.0292(12) Uani 1 1 d . . .
H30 H 0.5082 0.5912 -0.7362 0.035 Uiso 1 1 calc R . .
C31 C 0.88585(11) 0.61594(13) -0.9119(8) 0.0242(11) Uani 1 1 d . . .
H31 H 0.9044 0.6257 -0.8360 0.029 Uiso 1 1 calc R . .
C32 C 0.78473(13) 0.69582(15) -0.4649(9) 0.0305(13) Uani 1 1 d . . .
O18 O 0.62645(9) 0.49372(10) -0.3617(7) 0.0358(10) Uani 1 1 d . . .
H18 H 0.6115 0.4821 -0.4356 0.054 Uiso 1 1 calc R . .
C33 C 0.92675(13) 0.72145(14) -0.6872(10) 0.0345(14) Uani 1 1 d . . .
H33 H 0.9415 0.7409 -0.6326 0.041 Uiso 1 1 calc R . .
C34 C 0.78494(13) 0.74526(15) -0.4786(9) 0.0349(14) Uani 1 1 d . . .
C35 C 0.94621(11) 0.64894(13) -0.4467(8) 0.0266(12) Uani 1 1 d . . .
H35 H 0.9438 0.6515 -0.5913 0.032 Uiso 1 1 calc R . .
C36 C 0.53754(12) 0.60236(12) -0.5022(9) 0.0288(12) Uani 1 1 d . . .
H36 H 0.5321 0.6163 -0.4428 0.035 Uiso 1 1 calc R . .
C37 C 0.74324(14) 0.60944(15) -0.3370(10) 0.0362(14) Uani 1 1 d . . .
H37 H 0.7388 0.5899 -0.3894 0.043 Uiso 1 1 calc R . .
O19 O 0.62146(10) 0.37133(9) -0.9756(7) 0.0410(11) Uani 1 1 d . . .
H19 H 0.6390 0.3801 -1.0304 0.062 Uiso 1 1 calc R . .
C38 C 0.63157(12) 0.62333(11) -0.2763(8) 0.0222(11) Uani 1 1 d . . .
H38 H 0.6262 0.6207 -0.4204 0.027 Uiso 1 1 calc R . .
C39 C 0.93569(12) 0.69432(14) -0.3965(9) 0.0313(13) Uani 1 1 d . . .
H39A H 0.9285 0.7032 -0.2920 0.038 Uiso 1 1 calc R . .
H39B H 0.9584 0.7081 -0.4111 0.038 Uiso 1 1 calc R . .
C40 C 0.65411(12) 0.61131(12) -0.2332(8) 0.0246(11) Uani 1 1 d . . .
H40A H 0.6523 0.6056 -0.0914 0.030 Uiso 1 1 calc R . .
H40B H 0.6756 0.6284 -0.2561 0.030 Uiso 1 1 calc R . .
C41 C 0.62327(11) 0.55265(12) -0.7994(8) 0.0250(11) Uani 1 1 d . . .
C42 C 0.82154(14) 0.73802(17) -0.6726(11) 0.0442(16) Uani 1 1 d . . .
C43 C 0.56245(14) 0.49902(14) -1.3293(9) 0.0359(14) Uani 1 1 d . . .
H43A H 0.5815 0.5126 -1.4028 0.054 Uiso 1 1 calc R . .
H43B H 0.5506 0.5097 -1.3090 0.054 Uiso 1 1 calc R . .
H43C H 0.5499 0.4799 -1.4048 0.054 Uiso 1 1 calc R . .
C44 C 0.74536(13) 0.74904(13) -0.2508(9) 0.0336(14) Uani 1 1 d . . .
H44A H 0.7295 0.7289 -0.3065 0.040 Uiso 1 1 calc R . .
H44B H 0.7355 0.7620 -0.2347 0.040 Uiso 1 1 calc R . .
C45 C 0.77137(15) 0.76476(14) -0.4014(11) 0.0418(16) Uani 1 1 d . . .
H45A H 0.7883 0.7838 -0.3405 0.050 Uiso 1 1 calc R . .
H45B H 0.7635 0.7712 -0.5158 0.050 Uiso 1 1 calc R . .
C46 C 0.91166(14) 0.72038(15) -0.8666(10) 0.0385(15) Uani 1 1 d . . .
H46 H 0.9152 0.7391 -0.9265 0.046 Uiso 1 1 calc R . .
C47 C 0.88850(12) 0.56691(13) -0.8798(10) 0.0316(13) Uani 1 1 d . . .
H47A H 0.8967 0.5602 -0.9914 0.038 Uiso 1 1 calc R . .
H47B H 0.8720 0.5480 -0.8151 0.038 Uiso 1 1 calc R . .
O20 O 0.57757(10) 0.44823(10) -0.5929(7) 0.0453(11) Uani 1 1 d . . .
C48 C 0.72530(14) 0.72100(14) 0.0822(10) 0.0346(14) Uani 1 1 d . . .
H48A H 0.7306 0.7256 0.2242 0.041 Uiso 1 1 calc R . .
H48B H 0.7086 0.7257 0.0524 0.041 Uiso 1 1 calc R . .
O21 O 0.75941(9) 0.50190(9) -1.1175(7) 0.0391(10) Uani 1 1 d . . .
H21 H 0.7652 0.4940 -1.2055 0.059 Uiso 1 1 calc R . .
C49 C 0.89165(13) 0.69209(14) -0.9567(9) 0.0313(13) Uani 1 1 d . . .
C50 C 0.90516(12) 0.59116(13) -0.5273(9) 0.0283(12) Uani 1 1 d . . .
H50A H 0.8933 0.5715 -0.4534 0.034 Uiso 1 1 calc R . .
H50B H 0.8913 0.5999 -0.5484 0.034 Uiso 1 1 calc R . .
C51 C 0.84684(12) 0.61970(15) -1.0905(8) 0.0298(13) Uani 1 1 d . . .
C52 C 0.80966(14) 0.70826(16) -0.5973(9) 0.0357(14) Uani 1 1 d . . .
C53 C 0.64838(15) 0.46349(14) -0.2314(10) 0.0376(14) Uani 1 1 d . . .
H53A H 0.6472 0.4715 -0.0993 0.045 Uiso 1 1 calc R . .
H53B H 0.6676 0.4623 -0.2348 0.045 Uiso 1 1 calc R . .
O22 O 0.68320(10) 0.39430(9) -1.0324(7) 0.0400(11) Uani 1 1 d . . .
C54 C 0.72981(13) 0.61034(14) -0.1609(9) 0.0331(13) Uani 1 1 d . . .
H54 H 0.7155 0.5915 -0.0974 0.040 Uiso 1 1 calc R . .
C55 C 0.51267(13) 0.48167(13) -0.8663(10) 0.0349(13) Uani 1 1 d . . .
H55A H 0.5186 0.4663 -0.9032 0.052 Uiso 1 1 calc R . .
H55B H 0.4905 0.4732 -0.8914 0.052 Uiso 1 1 calc R . .
H55C H 0.5170 0.4867 -0.7253 0.052 Uiso 1 1 calc R . .
C56 C 0.72084(13) 0.44830(14) -1.0785(10) 0.0324(13) Uani 1 1 d . . .
C57 C 0.71264(11) 0.68648(13) 0.0491(8) 0.0256(12) Uani 1 1 d . . .
H57 H 0.7147 0.6827 -0.0941 0.031 Uiso 1 1 calc R . .
C58 C 0.65540(12) 0.56613(12) -0.7128(9) 0.0280(12) Uani 1 1 d . . .
H58A H 0.6706 0.5740 -0.8227 0.034 Uiso 1 1 calc R . .
H58B H 0.6571 0.5493 -0.6468 0.034 Uiso 1 1 calc R . .
C59 C 0.81014(15) 0.75706(16) -0.6089(11) 0.0439(16) Uani 1 1 d . . .
C60 C 0.80615(15) 0.62898(19) -1.0150(11) 0.0487(18) Uani 1 1 d . . .
H60A H 0.7977 0.6424 -1.0488 0.073 Uiso 1 1 calc R . .
H60B H 0.8136 0.6329 -0.8779 0.073 Uiso 1 1 calc R . .
H60C H 0.7899 0.6072 -1.0290 0.073 Uiso 1 1 calc R . .
C61 C 0.64883(12) 0.58311(12) -0.3586(8) 0.0255(11) Uani 1 1 d . . .
H61A H 0.6571 0.5715 -0.2860 0.031 Uiso 1 1 calc R . .
H61B H 0.6263 0.5691 -0.3769 0.031 Uiso 1 1 calc R . .
C62 C 0.67792(13) 0.43376(12) -0.8526(9) 0.0299(12) Uani 1 1 d . . .
C63 C 0.59579(14) 0.38593(14) -0.5017(10) 0.0388(15) Uani 1 1 d . . .
H63 H 0.5772 0.3770 -0.4259 0.047 Uiso 1 1 calc R . .
C64 C 0.79345(17) 0.50472(16) -0.6176(10) 0.0442(16) Uani 1 1 d . . .
H64A H 0.8058 0.5275 -0.6367 0.053 Uiso 1 1 calc R . .
H64B H 0.7719 0.4974 -0.6608 0.053 Uiso 1 1 calc R . .
C65 C 0.64819(13) 0.42420(13) -0.5488(9) 0.0312(13) Uani 1 1 d . . .
H65 H 0.6666 0.4411 -0.4969 0.037 Uiso 1 1 calc R . .
C66 C 0.68970(13) 0.46529(13) -0.8232(9) 0.0305(12) Uani 1 1 d . . .
H66 H 0.6778 0.4713 -0.7438 0.037 Uiso 1 1 calc R . .
C67 C 0.75432(13) 0.74305(14) -0.0429(9) 0.0326(13) Uani 1 1 d . . .
H67A H 0.7663 0.7630 0.0276 0.039 Uiso 1 1 calc R . .
H67B H 0.7678 0.7338 -0.0572 0.039 Uiso 1 1 calc R . .
C68 C 0.71720(12) 0.48856(13) -0.8998(9) 0.0304(13) Uani 1 1 d . . .
C69 C 0.72447(15) 0.42995(15) -1.3956(10) 0.0402(15) Uani 1 1 d . . .
H69A H 0.7266 0.4477 -1.4714 0.060 Uiso 1 1 calc R . .
H69B H 0.7025 0.4144 -1.3822 0.060 Uiso 1 1 calc R . .
H69C H 0.7353 0.4208 -1.4649 0.060 Uiso 1 1 calc R . .
C70 C 0.65115(13) 0.48677(14) -0.3851(10) 0.0332(13) Uani 1 1 d . . .
H70 H 0.6498 0.4779 -0.5202 0.040 Uiso 1 1 calc R . .
C71 C 0.73313(13) 0.47956(13) -1.0330(10) 0.0321(13) Uani 1 1 d . . .
C72 C 0.62327(13) 0.38539(13) -0.7981(10) 0.0343(14) Uani 1 1 d . . .
C73 C 0.72940(13) 0.52256(13) -0.8509(10) 0.0336(14) Uani 1 1 d . . .
H73A H 0.7315 0.5339 -0.9756 0.040 Uiso 1 1 calc R . .
H73B H 0.7504 0.5312 -0.7924 0.040 Uiso 1 1 calc R . .
C74 C 0.81416(16) 0.58933(16) -1.4758(10) 0.0437(16) Uani 1 1 d . . .
H74A H 0.8321 0.5907 -1.5457 0.066 Uiso 1 1 calc R . .
H74B H 0.8173 0.6102 -1.4561 0.066 Uiso 1 1 calc R . .
H74C H 0.7954 0.5770 -1.5545 0.066 Uiso 1 1 calc R . .
C75 C 0.70874(14) 0.52839(13) -0.7062(9) 0.0328(13) Uani 1 1 d . . .
H75A H 0.7155 0.5508 -0.7091 0.039 Uiso 1 1 calc R . .
H75B H 0.6871 0.5170 -0.7557 0.039 Uiso 1 1 calc R . .
C76 C 0.81031(15) 0.47935(16) -0.3975(10) 0.0402(15) Uani 1 1 d . . .
H76A H 0.7954 0.4568 -0.3914 0.048 Uiso 1 1 calc R . .
H76B H 0.8236 0.4855 -0.2779 0.048 Uiso 1 1 calc R . .
C77 C 0.64974(13) 0.41261(13) -0.7336(10) 0.0314(13) Uani 1 1 d . . .
C78 C 0.62047(15) 0.43022(14) -0.2521(10) 0.0378(15) Uani 1 1 d . . .
H78A H 0.6195 0.4182 -0.1329 0.045 Uiso 1 1 calc R . .
H78B H 0.6012 0.4313 -0.2565 0.045 Uiso 1 1 calc R . .
C79 C 0.8400(2) 0.7364(2) -0.9936(12) 0.072(3) Uani 1 1 d . . .
H79A H 0.8596 0.7420 -1.0610 0.108 Uiso 1 1 calc RD . .
H79B H 0.8285 0.7440 -1.0710 0.108 Uiso 1 1 calc R . .
H79C H 0.8276 0.7138 -0.9808 0.108 Uiso 1 1 calc R . .
C80 C 0.69374(14) 0.42531(13) -0.9849(10) 0.0330(13) Uani 1 1 d . . .
C81 C 0.70882(14) 0.51890(14) -0.4905(9) 0.0347(14) Uani 1 1 d . . .
H81A H 0.7289 0.5338 -0.4292 0.042 Uiso 1 1 calc R . .
H81B H 0.7069 0.4981 -0.4880 0.042 Uiso 1 1 calc R . .
C82 C 0.55402(18) 0.41983(18) -0.8823(12) 0.0559(19) Uani 1 1 d . . .
H82A H 0.5442 0.4305 -0.9483 0.067 Uiso 1 1 calc R . .
H82B H 0.5566 0.4065 -0.9802 0.067 Uiso 1 1 calc R . .
C83 C 0.53529(18) 0.40136(18) -0.7106(13) 0.061(2) Uani 1 1 d . . .
H83A H 0.5399 0.3847 -0.6766 0.073 Uiso 1 1 calc R . .
H83B H 0.5128 0.3920 -0.7369 0.073 Uiso 1 1 calc R . .
C84 C 0.62168(13) 0.41272(13) -0.4371(10) 0.0321(13) Uani 1 1 d . . .
C85 C 0.59700(13) 0.37197(14) -0.6791(10) 0.0362(14) Uani 1 1 d . . .
H85 H 0.5795 0.3530 -0.7188 0.043 Uiso 1 1 calc R . .
C86 C 0.69546(17) 0.38014(16) -0.8954(13) 0.056(2) Uani 1 1 d . . .
H86A H 0.6873 0.3583 -0.9314 0.084 Uiso 1 1 calc R . .
H86B H 0.6891 0.3814 -0.7598 0.084 Uiso 1 1 calc R . .
H86C H 0.7182 0.3912 -0.9036 0.084 Uiso 1 1 calc R . .
C87 C 0.82987(15) 0.48738(16) -0.5836(10) 0.0430(16) Uani 1 1 d . . .
H87A H 0.8351 0.4712 -0.6173 0.052 Uiso 1 1 calc R . .
H87B H 0.8492 0.5077 -0.5717 0.052 Uiso 1 1 calc R . .
C88 C 0.84793(17) 0.6951(2) -0.5228(11) 0.057(2) Uani 1 1 d . . .
H88A H 0.8547 0.6803 -0.5568 0.086 Uiso 1 1 calc R . .
H88B H 0.8405 0.6917 -0.3856 0.086 Uiso 1 1 calc R . .
H88C H 0.8654 0.7163 -0.5370 0.086 Uiso 1 1 calc R . .
C89 C 0.80737(16) 0.48852(16) -0.7344(11) 0.0454(16) Uani 1 1 d . . .
H89A H 0.8185 0.5006 -0.8535 0.054 Uiso 1 1 calc R . .
H89B H 0.7912 0.4674 -0.7751 0.054 Uiso 1 1 calc R . .
C90 C 0.68230(14) 0.51792(14) -0.3656(10) 0.0367(14) Uani 1 1 d . . .
H90A H 0.6790 0.5351 -0.4076 0.044 Uiso 1 1 calc R . .
H90B H 0.6886 0.5213 -0.2246 0.044 Uiso 1 1 calc R . .
C91 C 0.54569(16) 0.42520(15) -0.5503(13) 0.0512(19) Uani 1 1 d . . .
H91A H 0.5325 0.4349 -0.5482 0.061 Uiso 1 1 calc R . .
H91B H 0.5442 0.4155 -0.4196 0.061 Uiso 1 1 calc R . .
C92 C 0.58502(16) 0.44310(16) -0.7905(10) 0.0426(15) Uani 1 1 d . . .
H92A H 0.5992 0.4346 -0.7868 0.051 Uiso 1 1 calc R . .
H92B H 0.5950 0.4627 -0.8670 0.051 Uiso 1 1 calc RD . .
O23 O 0.8669(5) 0.8141(5) -0.963(3) 0.102(6) Uani 0.431(12) 1 d PDU A 1
C93 C 0.9274(11) 0.7996(10) -0.223(6) 0.196(15) Uani 0.382(4) 1 d PDU B 1
H93A H 0.9252 0.8009 -0.0778 0.235 Uiso 0.382(4) 1 calc PR B 1
H93B H 0.9334 0.7839 -0.2536 0.235 Uiso 0.382(4) 1 calc PR B 1
O24 O 0.8163(17) 0.8581(17) -1.136(12) 0.26(5) Uiso 0.24(3) 1 d P C 2
O26 O 0.9126(6) 0.7950(6) -0.530(4) 0.291(13) Uani 0.752(10) 1 d PDU . .
C109 C 0.9607(6) 0.8094(7) -0.452(6) 0.139(11) Uani 0.370(10) 1 d PDU B 2
H10C H 0.9762 0.8031 -0.4809 0.166 Uiso 0.370(10) 1 calc PR B 2
H10D H 0.9719 0.8318 -0.4197 0.166 Uiso 0.370(10) 1 calc PR B 2
C94 C 0.8663(9) 0.8584(7) -0.943(6) 0.170(10) Uani 0.431(12) 1 d PDU A 1
H94A H 0.8784 0.8807 -0.9755 0.204 Uiso 0.431(12) 1 calc PR A 1
H94B H 0.8531 0.8556 -0.8262 0.204 Uiso 0.431(12) 1 calc PR A 1
C95 C 0.8989(8) 0.7946(10) -0.337(6) 0.236(18) Uani 0.382(4) 1 d PDU B 1
H95A H 0.8802 0.7744 -0.3073 0.283 Uiso 0.382(4) 1 calc PR B 1
H95B H 0.8945 0.8117 -0.3203 0.283 Uiso 0.382(4) 1 calc PR B 1
C96 C 0.9487(10) 0.8305(9) -0.315(7) 0.217(18) Uani 0.382(4) 1 d PDU B 1
H96A H 0.9467 0.8472 -0.2491 0.260 Uiso 0.382(4) 1 calc PR B 1
H96B H 0.9706 0.8355 -0.3063 0.260 Uiso 0.382(4) 1 calc PR B 1
C102 C 0.9853(17) 0.9281(16) -0.577(11) 0.21(4) Uiso 0.25 1 d PDU D 1
H10M H 0.9927 0.9499 -0.5386 0.250 Uiso 0.25 1 calc PR D 1
H10N H 1.0002 0.9275 -0.6714 0.250 Uiso 0.25 1 calc PR D 1
C101 C 0.9806(18) 0.9082(17) -0.399(11) 0.17(3) Uiso 0.25 1 d PDU D 1
H10O H 0.9775 0.8876 -0.4375 0.203 Uiso 0.25 1 calc PR D 1
H10P H 0.9982 0.9183 -0.3056 0.203 Uiso 0.25 1 calc PR D 1
O32 O 0.9477(17) 0.8881(17) -0.561(12) 0.12(2) Uiso 0.13 1 d P E 2
C97 C 0.8534(8) 0.8142(7) -1.143(4) 0.133(9) Uani 0.431(12) 1 d PDU A 1
H97A H 0.8340 0.7942 -1.1656 0.160 Uiso 0.431(12) 1 calc PR A 1
H97B H 0.8678 0.8182 -1.2546 0.160 Uiso 0.431(12) 1 calc PR A 1
C107 C 0.9114(8) 0.7759(8) -0.366(6) 0.176(13) Uani 0.370(10) 1 d PDU B 2
H10E H 0.8957 0.7738 -0.2674 0.212 Uiso 0.370(10) 1 calc PR B 2
H10F H 0.9062 0.7549 -0.4120 0.212 Uiso 0.370(10) 1 calc PR B 2
C98 C 0.9381(10) 0.8265(8) -0.524(6) 0.227(18) Uani 0.382(4) 1 d PDU B 1
H98A H 0.9312 0.8414 -0.5591 0.273 Uiso 0.382(4) 1 calc PR B 1
H98B H 0.9549 0.8294 -0.6160 0.273 Uiso 0.382(4) 1 calc PR B 1
C99 C 0.8870(7) 0.8461(6) -0.904(5) 0.151(10) Uani 0.431(12) 1 d PDU A 1
H99A H 0.9060 0.8564 -0.9857 0.181 Uiso 0.431(12) 1 calc PR A 1
H99B H 0.8927 0.8478 -0.7620 0.181 Uiso 0.431(12) 1 calc PR A 1
C108 C 0.9420(8) 0.7919(8) -0.283(5) 0.145(10) Uani 0.370(10) 1 d PDU B 2
H10G H 0.9483 0.7772 -0.2326 0.174 Uiso 0.370(10) 1 calc PR B 2
H10H H 0.9434 0.8059 -0.1737 0.174 Uiso 0.370(10) 1 calc PR B 2
C100 C 0.8469(10) 0.8404(9) -1.115(6) 0.182(12) Uiso 0.431(12) 1 d PDU A 1
H10K H 0.8527 0.8535 -1.2348 0.219 Uiso 0.431(12) 1 calc PR A 1
H10L H 0.8246 0.8323 -1.0867 0.219 Uiso 0.431(12) 1 calc PR A 1
O38 O 0.955(2) 0.9137(19) -0.659(10) 0.34(5) Uiso 0.25 1 d PDU D 1
C105 C 0.952(2) 0.906(2) -0.315(10) 0.31(7) Uiso 0.25 1 d PDU D 1
H10Q H 0.9569 0.9227 -0.2207 0.375 Uiso 0.25 1 calc PR D 1
H10R H 0.9395 0.8856 -0.2458 0.375 Uiso 0.25 1 calc PR D 1
C104 C 0.9347(15) 0.908(2) -0.490(16) 0.29(6) Uiso 0.25 1 d PDU D 1
H10S H 0.9149 0.8881 -0.5083 0.346 Uiso 0.25 1 calc PR D 1
H10T H 0.9301 0.9248 -0.4723 0.346 Uiso 0.25 1 calc PR D 1
C106 C 0.9407(9) 0.8038(13) -0.629(5) 0.205(17) Uani 0.370(10) 1 d PDU B 2
H10I H 0.9478 0.8228 -0.7094 0.246 Uiso 0.370(10) 1 calc PR B 2
H10J H 0.9395 0.7869 -0.7136 0.246 Uiso 0.370(10) 1 calc PR B 2
C113 C 0.8686(12) 0.8422(12) -1.246(7) 0.157(12) Uani 0.295(12) 1 d PDU F 2
H11C H 0.8578 0.8398 -1.3736 0.188 Uiso 0.295(12) 1 calc PR F 2
H11D H 0.8839 0.8643 -1.2230 0.188 Uiso 0.295(12) 1 calc PR F 2
C112 C 0.8465(9) 0.8277(13) -1.075(7) 0.140(10) Uiso 0.295(12) 1 d PDU F 2
H11E H 0.8388 0.8415 -1.0276 0.168 Uiso 0.295(12) 1 calc PR F 2
H11F H 0.8285 0.8075 -1.1138 0.168 Uiso 0.295(12) 1 calc PR F 2
O39 O 0.8643(11) 0.8237(11) -0.929(5) 0.134(10) Uani 0.295(12) 1 d PDU F 2
C114 C 0.8905(10) 0.8238(13) -1.016(7) 0.147(11) Uani 0.295(12) 1 d PDU F 2
H11G H 0.8922 0.8058 -0.9721 0.177 Uiso 0.295(12) 1 calc PR F 2
H11H H 0.9101 0.8431 -0.9846 0.177 Uiso 0.295(12) 1 calc PR F 2
C111 C 0.8829(13) 0.8218(13) -1.234(6) 0.170(12) Uani 0.295(12) 1 d PDU F 2
H11I H 0.9018 0.8299 -1.3167 0.204 Uiso 0.295(12) 1 calc PR F 2
H11J H 0.8680 0.8003 -1.2741 0.204 Uiso 0.295(12) 1 calc PR F 2

loop_
_atom_site_aniso_label
_atom_site_aniso_U_11
_atom_site_aniso_U_22
_atom_site_aniso_U_33
_atom_site_aniso_U_23
_atom_site_aniso_U_13
_atom_site_aniso_U_12
O1 0.0193(18) 0.0262(19) 0.027(2) -0.0023(15) -0.0023(15) 0.0059(15)
O2 0.042(2) 0.052(3) 0.020(2) 0.0051(18) 0.0025(17) 0.031(2)
O3 0.0261(19) 0.034(2) 0.025(2) -0.0024(16) -0.0067(15) 0.0140(17)
O4 0.040(2) 0.036(2) 0.041(3) -0.0042(19) -0.0120(19) 0.017(2)
O5 0.0174(18) 0.042(2) 0.020(2) 0.0064(16) 0.0048(14) 0.0129(16)
O6 0.029(2) 0.031(2) 0.032(3) -0.0020(16) 0.0010(16) 0.0177(17)
O7 0.0248(19) 0.047(2) 0.029(2) -0.0087(18) -0.0041(16) 0.0230(18)
O8 0.029(2) 0.029(2) 0.032(2) -0.0094(16) -0.0033(16) 0.0143(17)
C1 0.021(3) 0.022(3) 0.022(3) 0.001(2) 0.000(2) 0.008(2)
O9 0.0287(19) 0.0231(18) 0.018(2) 0.0008(14) -0.0032(15) 0.0113(16)
O10 0.035(2) 0.077(3) 0.028(3) 0.001(2) 0.0014(18) 0.043(2)
O11 0.032(2) 0.047(2) 0.037(3) 0.0024(19) -0.0067(18) 0.0186(19)
C2 0.032(3) 0.024(3) 0.016(3) -0.004(2) -0.004(2) 0.012(2)
O12 0.046(3) 0.066(3) 0.028(3) -0.011(2) -0.0020(18) 0.043(2)
O13 0.028(2) 0.050(2) 0.028(2) -0.0004(18) -0.0011(16) 0.0269(19)
C3 0.023(3) 0.050(3) 0.024(3) -0.007(2) -0.005(2) 0.026(3)
C4 0.023(3) 0.044(3) 0.028(3) 0.001(2) -0.001(2) 0.024(3)
C5 0.018(2) 0.020(2) 0.026(3) 0.000(2) -0.004(2) 0.007(2)
C6 0.022(3) 0.043(3) 0.031(3) -0.001(2) 0.001(2) 0.026(3)
C7 0.022(3) 0.045(3) 0.026(3) 0.000(2) -0.002(2) 0.024(3)
C8 0.026(3) 0.023(3) 0.027(3) -0.004(2) 0.004(2) 0.010(2)
C9 0.023(3) 0.043(3) 0.023(3) -0.008(2) -0.006(2) 0.026(2)
C10 0.028(3) 0.051(4) 0.028(4) -0.009(3) -0.004(2) 0.027(3)
C11 0.020(3) 0.053(4) 0.021(3) 0.002(3) 0.002(2) 0.017(3)
C12 0.022(3) 0.024(3) 0.025(3) 0.002(2) 0.002(2) 0.009(2)
O14 0.047(3) 0.062(3) 0.034(3) -0.004(2) 0.002(2) 0.038(2)
C13 0.016(2) 0.023(3) 0.022(3) 0.002(2) 0.001(2) 0.006(2)
C14 0.019(3) 0.046(3) 0.014(3) 0.003(2) 0.0028(19) 0.020(2)
C15 0.024(3) 0.056(4) 0.028(4) -0.002(3) 0.005(2) 0.025(3)
C16 0.019(3) 0.025(3) 0.023(3) 0.004(2) 0.001(2) 0.009(2)
C17 0.026(3) 0.051(4) 0.027(4) -0.003(3) -0.006(2) 0.023(3)
C18 0.029(3) 0.050(4) 0.024(3) 0.001(3) -0.003(2) 0.024(3)
C19 0.024(3) 0.026(3) 0.018(3) -0.001(2) -0.001(2) 0.007(2)
C20 0.039(3) 0.064(4) 0.020(3) -0.013(3) -0.010(2) 0.043(3)
C21 0.025(3) 0.028(3) 0.017(3) 0.004(2) 0.007(2) 0.008(2)
C22 0.022(3) 0.025(3) 0.017(3) 0.002(2) -0.005(2) 0.005(2)
O15 0.056(3) 0.062(3) 0.055(4) 0.026(3) 0.010(3) 0.027(3)
C23 0.024(3) 0.037(3) 0.031(4) 0.009(2) 0.005(2) 0.014(3)
C24 0.023(3) 0.030(3) 0.024(3) 0.005(2) 0.006(2) 0.013(2)
C25 0.019(2) 0.019(3) 0.026(3) 0.003(2) 0.006(2) 0.006(2)
C26 0.026(3) 0.033(3) 0.038(4) 0.012(2) 0.002(2) 0.018(2)
O16 0.042(3) 0.090(4) 0.048(4) 0.017(3) 0.011(2) 0.037(3)
C27 0.027(3) 0.044(3) 0.029(4) 0.010(3) 0.002(2) 0.020(3)
C28 0.028(3) 0.044(3) 0.025(3) -0.001(2) -0.006(2) 0.020(3)
O17 0.038(2) 0.045(2) 0.036(3) -0.0092(19) -0.0006(18) 0.027(2)
C29 0.019(3) 0.031(3) 0.029(3) -0.003(2) -0.003(2) 0.011(2)
C30 0.028(3) 0.038(3) 0.026(3) 0.003(2) 0.001(2) 0.020(3)
C31 0.016(2) 0.039(3) 0.020(3) 0.006(2) 0.0032(19) 0.015(2)
C32 0.030(3) 0.054(4) 0.022(3) -0.001(2) 0.002(2) 0.032(3)
O18 0.031(2) 0.043(2) 0.042(3) -0.0085(19) -0.0033(18) 0.024(2)
C33 0.028(3) 0.038(3) 0.042(4) -0.004(3) 0.001(3) 0.020(3)
C34 0.031(3) 0.049(4) 0.029(4) 0.002(3) -0.004(2) 0.023(3)
C35 0.015(2) 0.041(3) 0.022(3) 0.010(2) 0.003(2) 0.013(2)
C36 0.024(3) 0.027(3) 0.033(4) -0.006(2) -0.001(2) 0.012(2)
C37 0.041(3) 0.050(4) 0.034(4) -0.014(3) -0.012(3) 0.034(3)
O19 0.044(2) 0.031(2) 0.044(3) -0.0072(19) -0.001(2) 0.017(2)
C38 0.026(3) 0.021(3) 0.018(3) -0.0006(19) -0.003(2) 0.011(2)
C39 0.022(3) 0.044(3) 0.025(3) -0.008(2) -0.003(2) 0.015(2)
C40 0.024(3) 0.026(3) 0.024(3) -0.002(2) -0.004(2) 0.013(2)
C41 0.021(3) 0.024(3) 0.025(3) -0.001(2) 0.000(2) 0.007(2)
C42 0.033(3) 0.069(5) 0.036(4) 0.010(3) 0.002(3) 0.029(3)
C43 0.035(3) 0.044(3) 0.029(4) -0.006(3) -0.008(2) 0.020(3)
C44 0.035(3) 0.035(3) 0.041(4) -0.011(3) -0.011(3) 0.025(3)
C45 0.043(4) 0.035(3) 0.050(5) -0.005(3) -0.012(3) 0.022(3)
C46 0.036(3) 0.050(4) 0.037(4) 0.010(3) 0.004(3) 0.027(3)
C47 0.024(3) 0.028(3) 0.040(4) 0.010(2) 0.004(2) 0.011(2)
O20 0.042(3) 0.045(3) 0.047(3) -0.008(2) 0.003(2) 0.020(2)
C48 0.037(3) 0.042(3) 0.033(4) -0.012(3) -0.006(3) 0.026(3)
O21 0.027(2) 0.037(2) 0.046(3) -0.0054(19) 0.0043(18) 0.0104(18)
C49 0.026(3) 0.044(3) 0.033(4) 0.000(3) -0.001(2) 0.024(3)
C50 0.024(3) 0.032(3) 0.031(3) 0.009(2) 0.003(2) 0.016(2)
C51 0.025(3) 0.058(4) 0.020(3) 0.007(2) 0.004(2) 0.031(3)
C52 0.034(3) 0.065(4) 0.021(3) 0.005(3) 0.001(2) 0.034(3)
C53 0.046(4) 0.042(3) 0.033(4) -0.009(3) -0.005(3) 0.028(3)
O22 0.043(2) 0.027(2) 0.052(3) -0.0060(19) 0.002(2) 0.0197(19)
C54 0.033(3) 0.045(3) 0.029(4) -0.002(3) -0.006(2) 0.026(3)
C55 0.030(3) 0.035(3) 0.030(4) -0.001(2) 0.000(2) 0.009(3)
C56 0.030(3) 0.037(3) 0.039(4) 0.000(3) 0.003(2) 0.024(3)
C57 0.019(3) 0.039(3) 0.018(3) -0.010(2) 0.001(2) 0.014(2)
C58 0.026(3) 0.028(3) 0.031(3) 0.000(2) -0.003(2) 0.014(2)
C59 0.036(3) 0.056(4) 0.040(4) 0.006(3) 0.000(3) 0.023(3)
C60 0.045(4) 0.096(6) 0.032(4) 0.001(4) 0.001(3) 0.055(4)
C61 0.028(3) 0.024(3) 0.026(3) 0.006(2) -0.003(2) 0.013(2)
C62 0.036(3) 0.024(3) 0.033(4) 0.000(2) -0.003(2) 0.017(2)
C63 0.039(3) 0.037(3) 0.042(4) 0.009(3) 0.010(3) 0.019(3)
C64 0.061(4) 0.051(4) 0.029(4) -0.004(3) -0.007(3) 0.034(4)
C65 0.033(3) 0.027(3) 0.037(4) 0.002(2) 0.002(2) 0.018(3)
C66 0.030(3) 0.031(3) 0.031(4) -0.001(2) -0.001(2) 0.016(3)
C67 0.029(3) 0.039(3) 0.034(4) -0.009(3) -0.004(2) 0.020(3)
C68 0.028(3) 0.030(3) 0.036(4) -0.005(2) -0.005(2) 0.017(2)
C69 0.043(4) 0.045(4) 0.035(4) -0.007(3) -0.002(3) 0.023(3)
C70 0.036(3) 0.037(3) 0.037(4) -0.006(3) -0.002(3) 0.026(3)
C71 0.027(3) 0.030(3) 0.034(4) -0.002(2) 0.000(2) 0.011(2)
C72 0.033(3) 0.026(3) 0.049(4) -0.004(3) -0.009(3) 0.019(3)
C73 0.027(3) 0.027(3) 0.047(4) -0.005(2) 0.002(2) 0.013(2)
C74 0.054(4) 0.053(4) 0.032(4) -0.005(3) -0.014(3) 0.032(3)
C75 0.037(3) 0.028(3) 0.039(4) -0.009(2) -0.005(3) 0.020(3)
C76 0.044(4) 0.049(4) 0.039(4) 0.007(3) 0.006(3) 0.032(3)
C77 0.031(3) 0.027(3) 0.038(4) -0.003(2) 0.003(2) 0.016(2)
C78 0.049(4) 0.042(3) 0.031(4) 0.009(3) 0.006(3) 0.030(3)
C79 0.073(6) 0.127(8) 0.036(5) 0.024(5) 0.022(4) 0.065(6)
C80 0.039(3) 0.023(3) 0.044(4) -0.001(2) 0.001(3) 0.021(3)
C81 0.040(3) 0.038(3) 0.034(4) -0.007(3) -0.009(3) 0.026(3)
C82 0.060(5) 0.061(5) 0.045(5) -0.006(4) -0.016(4) 0.029(4)
C83 0.048(4) 0.054(5) 0.063(6) 0.000(4) -0.011(4) 0.012(4)
C84 0.035(3) 0.034(3) 0.035(4) 0.002(2) 0.000(2) 0.022(3)
C85 0.030(3) 0.031(3) 0.047(4) 0.001(3) -0.002(3) 0.015(3)
C86 0.055(4) 0.044(4) 0.081(6) 0.008(4) 0.008(4) 0.035(4)
C87 0.041(4) 0.046(4) 0.041(4) -0.006(3) 0.005(3) 0.022(3)
C88 0.050(4) 0.114(7) 0.038(5) 0.005(4) -0.002(3) 0.063(5)
C89 0.055(4) 0.048(4) 0.034(4) 0.002(3) 0.005(3) 0.026(3)
C90 0.040(3) 0.038(3) 0.038(4) -0.012(3) -0.009(3) 0.023(3)
C91 0.046(4) 0.042(4) 0.062(5) 0.002(3) 0.019(3) 0.020(3)
C92 0.058(4) 0.046(4) 0.031(4) -0.003(3) -0.001(3) 0.031(3)
O23 0.094(11) 0.122(12) 0.099(11) 0.076(10) 0.049(8) 0.061(9)
C93 0.21(3) 0.15(2) 0.22(3) 0.05(2) 0.04(2) 0.08(2)
O26 0.26(2) 0.209(17) 0.26(2) 0.039(18) 0.010(19) 0.012(16)
C109 0.19(2) 0.108(19) 0.18(3) 0.040(18) 0.052(18) 0.119(17)
C94 0.191(19) 0.129(16) 0.18(2) 0.005(17) 0.011(18) 0.076(14)
C95 0.23(3) 0.17(2) 0.24(3) 0.08(3) 0.01(3) 0.04(2)
C96 0.22(3) 0.16(2) 0.23(3) 0.05(3) 0.01(3) 0.06(2)
C97 0.136(15) 0.150(15) 0.142(15) 0.041(13) -0.010(12) 0.093(12)
C107 0.21(2) 0.12(2) 0.22(3) 0.05(2) 0.05(2) 0.095(19)
C98 0.23(3) 0.16(2) 0.23(3) 0.06(2) 0.01(3) 0.04(2)
C99 0.175(19) 0.138(15) 0.121(17) 0.047(15) 0.021(15) 0.064(13)
C108 0.18(2) 0.14(2) 0.20(3) 0.053(18) 0.083(18) 0.144(17)
C106 0.23(3) 0.14(2) 0.21(3) 0.03(2) 0.01(2) 0.07(2)
C113 0.18(2) 0.16(2) 0.13(2) 0.071(17) 0.051(17) 0.086(16)
O39 0.126(15) 0.150(17) 0.140(15) 0.083(14) 0.038(13) 0.080(13)
C114 0.160(19) 0.15(2) 0.136(19) 0.067(18) 0.060(16) 0.083(16)
C111 0.18(2) 0.19(2) 0.149(17) 0.03(2) 0.027(18) 0.099(18)

loop_
_atom_type_symbol
_atom_type_description
_atom_type_scat_dispersion_real
_atom_type_scat_dispersion_imag
_atom_type_scat_source
C C 0.0181 0.0091 'International Tables Vol C Tables 4.2.6.8 and 6.1.1.4'
H H 0.0000 0.0000 'International Tables Vol C Tables 4.2.6.8 and 6.1.1.4'
O O 0.0492 0.0322 'International Tables Vol C Tables 4.2.6.8 and 6.1.1.4'

loop_
_geom_angle_atom_site_label_1
_geom_angle_atom_site_label_2
_geom_angle_atom_site_label_3
_geom_angle
C16 O1 C55 110.8(4)
C49 O2 H2 109.5
C22 O3 H3 109.5
C23 O4 H4 109.5
C35 O5 H5A 109.5
C25 O6 H6 109.5
C57 O7 H7 109.5
C19 O8 C43 113.1(4)
C22 C1 C12 116.9(5)
C22 C1 C13 128.0(5)
C12 C1 C13 114.6(5)
C38 O9 H9 109.5
C52 O10 C88 112.3(5)
C28 O11 C74 115.3(5)
C38 C2 C8 115.5(4)
C38 C2 H2A 108.4
C8 C2 H2A 108.4
C38 C2 H2B 108.4
C8 C2 H2B 108.4
H2A C2 H2B 107.5
C20 O12 H12A 109.5
C51 O13 C60 112.2(5)
C20 C3 C9 116.9(6)
C20 C3 C32 128.7(6)
C9 C3 C32 113.8(5)
C15 C4 C6 124.3(6)
C15 C4 H4A 117.8
C6 C4 H4A 117.8
C41 C5 C13 124.9(5)
C41 C5 H5 117.6
C13 C5 H5 117.6
C49 C6 C4 117.0(5)
C49 C6 C14 127.2(6)
C4 C6 C14 115.1(5)
C9 C7 C54 116.2(5)
C9 C7 C18 120.6(5)
C54 C7 C18 123.1(5)
C21 C8 C2 117.0(4)
C21 C8 H8A 108.0
C2 C8 H8A 108.0
C21 C8 H8B 108.0
C2 C8 H8B 108.0
H8A C8 H8B 107.3
C7 C9 C3 124.6(5)
C7 C9 H9A 117.7
C3 C9 H9A 117.7
C57 C10 C18 114.8(5)
C57 C10 H10A 108.6
C18 C10 H10A 108.6
C57 C10 H10B 108.6
C18 C10 H10B 108.6
H10A C10 H10B 107.5
C35 C11 C39 114.7(5)
C35 C11 H11A 108.6
C39 C11 H11A 108.6
C35 C11 H11B 108.6
C39 C11 H11B 108.6
H11A C11 H11B 107.6
C21 C12 C1 124.3(5)
C21 C12 H12 117.9
C1 C12 H12 117.9
C64 O14 C76 108.6(5)
C16 C13 C5 115.7(5)
C16 C13 C1 128.8(5)
C5 C13 C1 115.5(5)
C51 C14 C31 116.1(5)
C51 C14 C6 128.6(5)
C31 C14 C6 115.3(5)
C4 C15 C33 116.9(6)
C4 C15 C39 120.7(6)
C33 C15 C39 122.3(6)
C13 C16 C19 121.9(5)
C13 C16 O1 120.8(5)
C19 C16 O1 117.4(5)
C34 C17 C32 125.2(6)
C34 C17 H17 117.4
C32 C17 H17 117.4
C7 C18 C10 116.3(5)
C7 C18 H18A 108.2
C10 C18 H18A 108.2
C7 C18 H18B 108.2
C10 C18 H18B 108.2
H18A C18 H18B 107.4
O8 C19 C16 121.9(5)
O8 C19 C25 118.1(5)
C16 C19 C25 119.7(5)
O12 C20 C3 123.7(6)
O12 C20 C37 116.9(5)
C3 C20 C37 119.4(5)
C12 C21 C36 116.7(5)
C12 C21 C8 120.2(5)
C36 C21 C8 123.0(5)
O3 C22 C30 117.4(5)
O3 C22 C1 123.2(5)
C30 C22 C1 119.4(5)
C59 O15 H15 109.5
O4 C23 C24 117.8(5)
O4 C23 C28 121.6(5)
C24 C23 C28 120.6(5)
C31 C24 C23 117.2(5)
C31 C24 C47 120.0(5)
C23 C24 C47 122.9(5)
O6 C25 C41 118.9(5)
O6 C25 C19 121.4(5)
C41 C25 C19 119.7(5)
C47 C26 C50 116.3(5)
C47 C26 H26A 108.2
C50 C26 H26A 108.2
C47 C26 H26B 108.2
C50 C26 H26B 108.2
H26A C26 H26B 107.4
C42 O16 C79 114.3(6)
C35 C27 C50 115.3(5)
C35 C27 H27A 108.4
C50 C27 H27A 108.4
C35 C27 H27B 108.4
C50 C27 H27B 108.4
H27A C27 H27B 107.5
O11 C28 C51 124.0(5)
O11 C28 C23 116.1(5)
C51 C28 C23 119.7(5)
C56 O17 C69 114.0(5)
C61 C29 C58 116.1(5)
C61 C29 H29A 108.3
C58 C29 H29A 108.3
C61 C29 H29B 108.3
C58 C29 H29B 108.3
H29A C29 H29B 107.4
C36 C30 C22 121.8(5)
C36 C30 H30 119.1
C22 C30 H30 119.1
C24 C31 C14 124.4(5)
C24 C31 H31 117.8
C14 C31 H31 117.8
C52 C32 C17 115.3(6)
C52 C32 C3 128.3(5)
C17 C32 C3 116.4(5)
C70 O18 H18 109.5
C15 C33 C46 120.5(6)
C15 C33 H33 119.8
C46 C33 H33 119.8
C17 C34 C59 117.6(6)
C17 C34 C45 119.9(6)
C59 C34 C45 122.5(6)
O5 C35 C11 106.3(5)
O5 C35 C27 110.1(4)
C11 C35 C27 111.7(4)
O5 C35 H35 109.6
C11 C35 H35 109.6
C27 C35 H35 109.6
C30 C36 C21 120.4(5)
C30 C36 H36 119.8
C21 C36 H36 119.8
C54 C37 C20 121.6(6)
C54 C37 H37 119.2
C20 C37 H37 119.2
C72 O19 H19 109.5
O9 C38 C2 106.0(4)
O9 C38 C40 110.1(4)
C2 C38 C40 112.4(4)
O9 C38 H38 109.4
C2 C38 H38 109.4
C40 C38 H38 109.4
C15 C39 C11 115.2(5)
C15 C39 H39A 108.5
C11 C39 H39A 108.5
C15 C39 H39B 108.5
C11 C39 H39B 108.5
H39A C39 H39B 107.5
C38 C40 C61 115.1(4)
C38 C40 H40A 108.5
C61 C40 H40A 108.5
C38 C40 H40B 108.5
C61 C40 H40B 108.5
H40A C40 H40B 107.5
C5 C41 C25 117.4(5)
C5 C41 C58 120.8(5)
C25 C41 C58 121.8(5)
O16 C42 C52 120.8(6)
O16 C42 C59 118.2(6)
C52 C42 C59 120.8(6)
O8 C43 H43A 109.5
O8 C43 H43B 109.5
H43A C43 H43B 109.5
O8 C43 H43C 109.5
H43A C43 H43C 109.5
H43B C43 H43C 109.5
C45 C44 C67 116.9(5)
C45 C44 H44A 108.1
C67 C44 H44A 108.1
C45 C44 H44B 108.1
C67 C44 H44B 108.1
H44A C44 H44B 107.3
C44 C45 C34 115.8(5)
C44 C45 H45A 108.3
C34 C45 H45A 108.3
C44 C45 H45B 108.3
C34 C45 H45B 108.3
H45A C45 H45B 107.4
C49 C46 C33 120.7(6)
C49 C46 H46 119.6
C33 C46 H46 119.6
C24 C47 C26 115.6(5)
C24 C47 H47A 108.4
C26 C47 H47A 108.4
C24 C47 H47B 108.4
C26 C47 H47B 108.4
H47A C47 H47B 107.4
C92 O20 C91 108.7(5)
C57 C48 C67 115.5(5)
C57 C48 H48A 108.4
C67 C48 H48A 108.4
C57 C48 H48B 108.4
C67 C48 H48B 108.4
H48A C48 H48B 107.5
C71 O21 H21 109.5
O2 C49 C6 124.2(6)
O2 C49 C46 115.8(5)
C6 C49 C46 120.0(6)
C26 C50 C27 112.9(4)
C26 C50 H50A 109.0
C27 C50 H50A 109.0
C26 C50 H50B 109.0
C27 C50 H50B 109.0
H50A C50 H50B 107.8
C14 C51 O13 120.0(5)
C14 C51 C28 121.7(5)
O13 C51 C28 118.3(5)
C42 C52 O10 119.0(5)
C42 C52 C32 121.1(6)
O10 C52 C32 119.9(6)
C70 C53 C78 116.6(5)
C70 C53 H53A 108.1
C78 C53 H53A 108.1
C70 C53 H53B 108.1
C78 C53 H53B 108.1
H53A C53 H53B 107.3
C80 O22 C86 111.7(5)
C37 C54 C7 120.7(6)
C37 C54 H54 119.6
C7 C54 H54 119.6
O1 C55 H55A 109.5
O1 C55 H55B 109.5
H55A C55 H55B 109.5
O1 C55 H55C 109.5
H55A C55 H55C 109.5
H55B C55 H55C 109.5
O17 C56 C71 117.9(5)
O17 C56 C80 120.6(5)
C71 C56 C80 121.1(5)
O7 C57 C10 106.9(5)
O7 C57 C48 109.5(4)
C10 C57 C48 112.6(5)
O7 C57 H57 109.3
C10 C57 H57 109.3
C48 C57 H57 109.3
C41 C58 C29 115.4(4)
C41 C58 H58A 108.4
C29 C58 H58A 108.4
C41 C58 H58B 108.4
C29 C58 H58B 108.4
H58A C58 H58B 107.5
O15 C59 C42 122.1(6)
O15 C59 C34 118.3(6)
C42 C59 C34 119.5(6)
O13 C60 H60A 109.5
O13 C60 H60B 109.5
H60A C60 H60B 109.5
O13 C60 H60C 109.5
H60A C60 H60C 109.5
H60B C60 H60C 109.5
C29 C61 C40 112.5(4)
C29 C61 H61A 109.1
C40 C61 H61A 109.1
C29 C61 H61B 109.1
C40 C61 H61B 109.1
H61A C61 H61B 107.8
C80 C62 C66 116.9(5)
C80 C62 C77 127.3(5)
C66 C62 C77 115.8(5)
C84 C63 C85 119.8(6)
C84 C63 H63 120.1
C85 C63 H63 120.1
O14 C64 C89 105.9(5)
O14 C64 H64A 110.6
C89 C64 H64A 110.6
O14 C64 H64B 110.6
C89 C64 H64B 110.6
H64A C64 H64B 108.7
C84 C65 C77 124.1(6)
C84 C65 H65 117.9
C77 C65 H65 117.9
C68 C66 C62 125.3(6)
C68 C66 H66 117.4
C62 C66 H66 117.4
C44 C67 C48 111.9(5)
C44 C67 H67A 109.2
C48 C67 H67A 109.2
C44 C67 H67B 109.2
C48 C67 H67B 109.2
H67A C67 H67B 107.9
C66 C68 C71 116.9(5)
C66 C68 C73 122.0(5)
C71 C68 C73 121.1(5)
O17 C69 H69A 109.5
O17 C69 H69B 109.5
H69A C69 H69B 109.5
O17 C69 H69C 109.5
H69A C69 H69C 109.5
H69B C69 H69C 109.5
O18 C70 C53 110.3(5)
O18 C70 C90 107.2(4)
C53 C70 C90 111.7(5)
O18 C70 H70 109.2
C53 C70 H70 109.2
C90 C70 H70 109.2
O21 C71 C56 122.1(5)
O21 C71 C68 118.3(5)
C56 C71 C68 119.5(5)
O19 C72 C85 117.1(5)
O19 C72 C77 123.7(6)
C85 C72 C77 119.2(6)
C68 C73 C75 114.4(5)
C68 C73 H73A 108.7
C75 C73 H73A 108.7
C68 C73 H73B 108.7
C75 C73 H73B 108.7
H73A C73 H73B 107.6
O11 C74 H74A 109.5
O11 C74 H74B 109.5
H74A C74 H74B 109.5
O11 C74 H74C 109.5
H74A C74 H74C 109.5
H74B C74 H74C 109.5
C81 C75 C73 116.0(5)
C81 C75 H75A 108.3
C73 C75 H75A 108.3
C81 C75 H75B 108.3
C73 C75 H75B 108.3
H75A C75 H75B 107.4
O14 C76 C87 105.4(5)
O14 C76 H76A 110.7
C87 C76 H76A 110.7
O14 C76 H76B 110.7
C87 C76 H76B 110.7
H76A C76 H76B 108.8
C65 C77 C72 117.2(6)
C65 C77 C62 114.5(5)
C72 C77 C62 127.5(6)
C84 C78 C53 114.2(5)
C84 C78 H78A 108.7
C53 C78 H78A 108.7
C84 C78 H78B 108.7
C53 C78 H78B 108.7
H78A C78 H78B 107.6
O16 C79 H79A 109.5
O16 C79 H79B 109.5
H79A C79 H79B 109.5
O16 C79 H79C 109.5
H79A C79 H79C 109.5
H79B C79 H79C 109.5
C62 C80 O22 121.7(5)
C62 C80 C56 120.0(5)
O22 C80 C56 118.2(5)
C75 C81 C90 113.2(5)
C75 C81 H81A 108.9
C90 C81 H81A 108.9
C75 C81 H81B 108.9
C90 C81 H81B 108.9
H81A C81 H81B 107.7
C83 C82 C92 103.7(6)
C83 C82 H82A 111.0
C92 C82 H82A 111.0
C83 C82 H82B 111.0
C92 C82 H82B 111.0
H82A C82 H82B 109.0
C82 C83 C91 102.3(6)
C82 C83 H83A 111.3
C91 C83 H83A 111.3
C82 C83 H83B 111.3
C91 C83 H83B 111.3
H83A C83 H83B 109.2
C65 C84 C63 117.8(6)
C65 C84 C78 120.7(5)
C63 C84 C78 121.3(5)
C72 C85 C63 121.3(6)
C72 C85 H85 119.3
C63 C85 H85 119.3
O22 C86 H86A 109.5
O22 C86 H86B 109.5
H86A C86 H86B 109.5
O22 C86 H86C 109.5
H86A C86 H86C 109.5
H86B C86 H86C 109.5
C76 C87 C89 100.1(5)
C76 C87 H87A 111.8
C89 C87 H87A 111.8
C76 C87 H87B 111.8
C89 C87 H87B 111.8
H87A C87 H87B 109.5
O10 C88 H88A 109.5
O10 C88 H88B 109.5
H88A C88 H88B 109.5
O10 C88 H88C 109.5
H88A C88 H88C 109.5
H88B C88 H88C 109.5
C64 C89 C87 102.1(6)
C64 C89 H89A 111.3
C87 C89 H89A 111.3
C64 C89 H89B 111.3
C87 C89 H89B 111.3
H89A C89 H89B 109.2
C81 C90 C70 113.3(5)
C81 C90 H90A 108.9
C70 C90 H90A 108.9
C81 C90 H90B 108.9
C70 C90 H90B 108.9
H90A C90 H90B 107.7
O20 C91 C83 107.0(6)
O20 C91 H91A 110.3
C83 C91 H91A 110.3
O20 C91 H91B 110.3
C83 C91 H91B 110.3
H91A C91 H91B 108.6
O20 C92 C82 105.0(6)
O20 C92 H92A 110.8
C82 C92 H92A 110.8
O20 C92 H92B 110.8
C82 C92 H92B 110.8
H92A C92 H92B 108.8
C97 O23 C99 108.0(18)
C96 C93 C95 95(2)
C96 C93 H93A 112.8
C95 C93 H93A 112.8
C96 C93 H93B 112.8
C95 C93 H93B 112.8
H93A C93 H93B 110.2
C106 O26 C98 59(3)
C106 O26 C107 106(2)
C98 O26 C107 115(2)
C106 O26 C95 144(2)
C98 O26 C95 98(2)
C107 O26 C95 56(3)
C108 C109 C106 110.6(18)
C108 C109 H10C 109.5
C106 C109 H10C 109.5
C108 C109 H10D 109.5
C106 C109 H10D 109.5
H10C C109 H10D 108.1
C99 C94 C100 105.7(18)
C99 C94 H94A 110.6
C100 C94 H94A 110.6
C99 C94 H94B 110.6
C100 C94 H94B 110.6
H94A C94 H94B 108.7
O26 C95 C93 94(2)
O26 C95 H95A 113.0
C93 C95 H95A 113.0
O26 C95 H95B 113.0
C93 C95 H95B 113.0
H95A C95 H95B 110.4
C98 C96 C93 103.5(19)
C98 C96 H96A 111.1
C93 C96 H96A 111.1
C98 C96 H96B 111.1
C93 C96 H96B 111.1
H96A C96 H96B 109.0
O38 C102 C101 102(3)
O38 C102 H10M 111.4
C101 C102 H10M 111.4
O38 C102 H10N 111.4
C101 C102 H10N 111.4
H10M C102 H10N 109.3
C105 C101 C102 101(2)
C105 C101 H10O 111.6
C102 C101 H10O 111.6
C105 C101 H10P 111.6
C102 C101 H10P 111.6
H10O C101 H10P 109.4
O23 C97 C100 101.9(18)
O23 C97 H97A 111.4
C100 C97 H97A 111.4
O23 C97 H97B 111.4
C100 C97 H97B 111.4
H97A C97 H97B 109.3
C108 C107 O26 104.5(18)
C108 C107 H10E 110.8
O26 C107 H10E 110.8
C108 C107 H10F 110.8
O26 C107 H10F 110.8
H10E C107 H10F 108.9
O26 C98 C96 103.6(18)
O26 C98 H98A 111.0
C96 C98 H98A 111.0
O26 C98 H98B 111.0
C96 C98 H98B 111.0
H98A C98 H98B 109.0
O23 C99 C94 99.5(17)
O23 C99 H99A 111.9
C94 C99 H99A 111.9
O23 C99 H99B 111.9
C94 C99 H99B 111.9
H99A C99 H99B 109.6
C107 C108 C109 102.1(18)
C107 C108 H10G 111.4
C109 C108 H10G 111.4
C107 C108 H10H 111.4
C109 C108 H10H 111.4
H10G C108 H10H 109.2
C94 C100 C97 105.3(17)
C94 C100 H10K 110.7
C97 C100 H10K 110.7
C94 C100 H10L 110.7
C97 C100 H10L 110.7
H10K C100 H10L 108.8
C102 O38 C104 104(3)
C101 C105 C104 105(2)
C101 C105 H10Q 110.8
C104 C105 H10Q 110.8
C101 C105 H10R 110.8
C104 C105 H10R 110.8
H10Q C105 H10R 108.9
O38 C104 C105 107(2)
O38 C104 H10S 110.4
C105 C104 H10S 110.4
O38 C104 H10T 110.4
C105 C104 H10T 110.4
H10S C104 H10T 108.6
O26 C106 C109 98.2(18)
O26 C106 H10I 112.1
C109 C106 H10I 112.1
O26 C106 H10J 112.1
C109 C106 H10J 112.1
H10I C106 H10J 109.8
C111 C113 C112 96(2)
C111 C113 H11C 112.5
C112 C113 H11C 112.5
C111 C113 H11D 112.5
C112 C113 H11D 112.5
H11C C113 H11D 110.0
O39 C112 C113 104(2)
O39 C112 H11E 110.9
C113 C112 H11E 110.9
O39 C112 H11F 110.9
C113 C112 H11F 110.9
H11E C112 H11F 109.0
C112 O39 C114 110.4(19)
O39 C114 C111 102(2)
O39 C114 H11G 111.4
C111 C114 H11G 111.4
O39 C114 H11H 111.4
C111 C114 H11H 111.4
H11G C114 H11H 109.3
C113 C111 C114 101(2)
C113 C111 H11I 111.5
C114 C111 H11I 111.5
C113 C111 H11J 111.5
C114 C111 H11J 111.5
H11I C111 H11J 109.3

loop_
_geom_bond_atom_site_label_1
_geom_bond_atom_site_label_2
_geom_bond_distance
O1 C16 1.397(6)
O1 C55 1.458(7)
O2 C49 1.366(7)
O2 H2 0.8400
O3 C22 1.368(6)
O3 H3 0.8400
O4 C23 1.362(7)
O4 H4 0.8400
O5 C35 1.441(6)
O5 H5A 0.8400
O6 C25 1.360(6)
O6 H6 0.8400
O7 C57 1.441(6)
O7 H7 0.8400
O8 C19 1.383(6)
O8 C43 1.438(7)
C1 C22 1.402(7)
C1 C12 1.411(8)
C1 C13 1.482(7)
O9 C38 1.443(6)
O9 H9 0.8400
O10 C52 1.389(7)
O10 C88 1.450(8)
O11 C28 1.367(7)
O11 C74 1.444(8)
C2 C38 1.521(7)
C2 C8 1.539(7)
C2 H2A 0.9900
C2 H2B 0.9900
O12 C20 1.372(7)
O12 H12A 0.8400
O13 C51 1.391(7)
O13 C60 1.438(7)
C3 C20 1.388(8)
C3 C9 1.408(8)
C3 C32 1.491(9)
C4 C15 1.366(9)
C4 C6 1.428(8)
C4 H4A 0.9500
C5 C41 1.383(8)
C5 C13 1.402(7)
C5 H5 0.9500
C6 C49 1.372(8)
C6 C14 1.485(8)
C7 C9 1.380(8)
C7 C54 1.401(8)
C7 C18 1.501(8)
C8 C21 1.496(8)
C8 H8A 0.9900
C8 H8B 0.9900
C9 H9A 0.9500
C10 C57 1.511(8)
C10 C18 1.542(8)
C10 H10A 0.9900
C10 H10B 0.9900
C11 C35 1.529(8)
C11 C39 1.539(8)
C11 H11A 0.9900
C11 H11B 0.9900
C12 C21 1.390(8)
C12 H12 0.9500
O14 C64 1.453(8)
O14 C76 1.452(7)
C13 C16 1.381(8)
C14 C51 1.388(8)
C14 C31 1.407(8)
C15 C33 1.386(9)
C15 C39 1.518(8)
C16 C19 1.396(8)
C17 C34 1.364(9)
C17 C32 1.406(8)
C17 H17 0.9500
C18 H18A 0.9900
C18 H18B 0.9900
C19 C25 1.416(7)
C20 C37 1.397(9)
C21 C36 1.397(8)
C22 C30 1.395(8)
O15 C59 1.356(8)
O15 H15 0.8400
C23 C24 1.391(8)
C23 C28 1.404(8)
C24 C31 1.389(8)
C24 C47 1.519(8)
C25 C41 1.391(7)
C26 C47 1.527(8)
C26 C50 1.544(8)
C26 H26A 0.9900
C26 H26B 0.9900
O16 C42 1.376(8)
O16 C79 1.447(11)
C27 C35 1.544(8)
C27 C50 1.558(8)
C27 H27A 0.9900
C27 H27B 0.9900
C28 C51 1.397(9)
O17 C56 1.386(7)
O17 C69 1.439(8)
C29 C61 1.536(8)
C29 C58 1.540(8)
C29 H29A 0.9900
C29 H29B 0.9900
C30 C36 1.393(8)
C30 H30 0.9500
C31 H31 0.9500
C32 C52 1.398(8)
O18 C70 1.443(7)
O18 H18 0.8400
C33 C46 1.412(9)
C33 H33 0.9500
C34 C59 1.398(9)
C34 C45 1.525(9)
C35 H35 1.0000
C36 H36 0.9500
C37 C54 1.376(9)
C37 H37 0.9500
O19 C72 1.368(8)
O19 H19 0.8400
C38 C40 1.541(7)
C38 H38 1.0000
C39 H39A 0.9900
C39 H39B 0.9900
C40 C61 1.545(7)
C40 H40A 0.9900
C40 H40B 0.9900
C41 C58 1.509(7)
C42 C52 1.388(10)
C42 C59 1.394(10)
C43 H43A 0.9800
C43 H43B 0.9800
C43 H43C 0.9800
C44 C45 1.520(9)
C44 C67 1.546(9)
C44 H44A 0.9900
C44 H44B 0.9900
C45 H45A 0.9900
C45 H45B 0.9900
C46 C49 1.394(9)
C46 H46 0.9500
C47 H47A 0.9900
C47 H47B 0.9900
O20 C92 1.441(8)
O20 C91 1.448(8)
C48 C57 1.522(8)
C48 C67 1.556(8)
C48 H48A 0.9900
C48 H48B 0.9900
O21 C71 1.349(7)
O21 H21 0.8400
C50 H50A 0.9900
C50 H50B 0.9900
C53 C70 1.510(9)
C53 C78 1.547(9)
C53 H53A 0.9900
C53 H53B 0.9900
O22 C80 1.397(7)
O22 C86 1.468(8)
C54 H54 0.9500
C55 H55A 0.9800
C55 H55B 0.9800
C55 H55C 0.9800
C56 C71 1.392(8)
C56 C80 1.409(8)
C57 H57 1.0000
C58 H58A 0.9900
C58 H58B 0.9900
C60 H60A 0.9800
C60 H60B 0.9800
C60 H60C 0.9800
C61 H61A 0.9900
C61 H61B 0.9900
C62 C80 1.388(8)
C62 C66 1.388(8)
C62 C77 1.498(8)
C63 C84 1.383(9)
C63 C85 1.401(9)
C63 H63 0.9500
C64 C89 1.521(9)
C64 H64A 0.9900
C64 H64B 0.9900
C65 C84 1.372(8)
C65 C77 1.392(9)
C65 H65 0.9500
C66 C68 1.377(8)
C66 H66 0.9500
C67 H67A 0.9900
C67 H67B 0.9900
C68 C71 1.412(8)
C68 C73 1.522(8)
C69 H69A 0.9800
C69 H69B 0.9800
C69 H69C 0.9800
C70 C90 1.556(8)
C70 H70 1.0000
C72 C85 1.389(9)
C72 C77 1.406(8)
C73 C75 1.547(8)
C73 H73A 0.9900
C73 H73B 0.9900
C74 H74A 0.9800
C74 H74B 0.9800
C74 H74C 0.9800
C75 C81 1.531(9)
C75 H75A 0.9900
C75 H75B 0.9900
C76 C87 1.515(9)
C76 H76A 0.9900
C76 H76B 0.9900
C78 C84 1.541(9)
C78 H78A 0.9900
C78 H78B 0.9900
C79 H79A 0.9800
C79 H79B 0.9800
C79 H79C 0.9800
C81 C90 1.547(9)
C81 H81A 0.9900
C81 H81B 0.9900
C82 C83 1.484(11)
C82 C92 1.523(10)
C82 H82A 0.9900
C82 H82B 0.9900
C83 C91 1.494(11)
C83 H83A 0.9900
C83 H83B 0.9900
C85 H85 0.9500
C86 H86A 0.9800
C86 H86B 0.9800
C86 H86C 0.9800
C87 C89 1.536(10)
C87 H87A 0.9900
C87 H87B 0.9900
C88 H88A 0.9800
C88 H88B 0.9800
C88 H88C 0.9800
C89 H89A 0.9900
C89 H89B 0.9900
C90 H90A 0.9900
C90 H90B 0.9900
C91 H91A 0.9900
C91 H91B 0.9900
C92 H92A 0.9900
C92 H92B 0.9900
O23 C97 1.388(18)
O23 C99 1.450(18)
C93 C96 1.499(19)
C93 C95 1.52(2)
C93 H93A 0.9900
C93 H93B 0.9900
O26 C106 1.41(2)
O26 C98 1.443(19)
O26 C107 1.445(19)
O26 C95 1.47(2)
C109 C108 1.454(18)
C109 C106 1.489(19)
C109 H10C 0.9900
C109 H10D 0.9900
C94 C99 1.461(19)
C94 C100 1.487(19)
C94 H94A 0.9900
C94 H94B 0.9900
C95 H95A 0.9900
C95 H95B 0.9900
C96 C98 1.488(19)
C96 H96A 0.9900
C96 H96B 0.9900
C102 O38 1.44(2)
C102 C101 1.50(2)
C102 H10M 0.9900
C102 H10N 0.9900
C101 C105 1.48(2)
C101 H10O 0.9900
C101 H10P 0.9900
C97 C100 1.505(19)
C97 H97A 0.9900
C97 H97B 0.9900
C107 C108 1.434(19)
C107 H10E 0.9900
C107 H10F 0.9900
C98 H98A 0.9900
C98 H98B 0.9900
C99 H99A 0.9900
C99 H99B 0.9900
C108 H10G 0.9900
C108 H10H 0.9900
C100 H10K 0.9900
C100 H10L 0.9900
O38 C104 1.44(2)
C105 C104 1.49(2)
C105 H10Q 0.9900
C105 H10R 0.9900
C104 H10S 0.9900
C104 H10T 0.9900
C106 H10I 0.9900
C106 H10J 0.9900
C113 C111 1.50(2)
C113 C112 1.51(2)
C113 H11C 0.9900
C113 H11D 0.9900
C112 O39 1.408(19)
C112 H11E 0.9900
C112 H11F 0.9900
O39 C114 1.432(19)
C114 C111 1.51(2)
C114 H11G 0.9900
C114 H11H 0.9900
C111 H11I 0.9900
C111 H11J 0.9900

loop_
_geom_torsion_atom_site_label_1
_geom_torsion_atom_site_label_2
_geom_torsion_atom_site_label_3
_geom_torsion_atom_site_label_4
_geom_torsion
C15 C4 C6 C49 -8.6(8)
C15 C4 C6 C14 162.3(5)
C38 C2 C8 C21 71.6(6)
C54 C7 C9 C3 5.2(8)
C18 C7 C9 C3 -172.4(5)
C20 C3 C9 C7 -7.8(7)
C32 C3 C9 C7 164.2(5)
C22 C1 C12 C21 -8.9(8)
C13 C1 C12 C21 163.0(5)
C41 C5 C13 C16 -6.4(8)
C41 C5 C13 C1 173.3(5)
C22 C1 C13 C16 -39.4(9)
C12 C1 C13 C16 149.8(5)
C22 C1 C13 C5 141.1(5)
C12 C1 C13 C5 -29.8(7)
C49 C6 C14 C51 -42.5(9)
C4 C6 C14 C51 147.6(6)
C49 C6 C14 C31 140.3(6)
C4 C6 C14 C31 -29.6(7)
C6 C4 C15 C33 4.7(8)
C6 C4 C15 C39 -173.7(5)
C5 C13 C16 C19 -1.4(8)
C1 C13 C16 C19 179.0(5)
C5 C13 C16 O1 179.1(5)
C1 C13 C16 O1 -0.5(8)
C55 O1 C16 C13 -96.5(6)
C55 O1 C16 C19 84.0(6)
C9 C7 C18 C10 6.1(7)
C54 C7 C18 C10 -171.2(5)
C57 C10 C18 C7 73.2(6)
C43 O8 C19 C16 69.2(7)
C43 O8 C19 C25 -116.5(5)
C13 C16 C19 O8 -179.2(5)
O1 C16 C19 O8 0.3(8)
C13 C16 C19 C25 6.7(8)
O1 C16 C19 C25 -173.8(5)
C9 C3 C20 O12 -177.0(5)
C32 C3 C20 O12 12.3(9)
C9 C3 C20 C37 4.7(7)
C32 C3 C20 C37 -165.9(5)
C1 C12 C21 C36 5.9(8)
C1 C12 C21 C8 -172.3(5)
C2 C8 C21 C12 6.7(7)
C2 C8 C21 C36 -171.4(5)
C12 C1 C22 O3 -176.9(5)
C13 C1 C22 O3 12.4(8)
C12 C1 C22 C30 5.5(7)
C13 C1 C22 C30 -165.2(5)
O4 C23 C24 C31 175.7(5)
C28 C23 C24 C31 -2.0(8)
O4 C23 C24 C47 -4.2(8)
C28 C23 C24 C47 178.1(5)
O8 C19 C25 O6 2.4(8)
C16 C19 C25 O6 176.8(5)
O8 C19 C25 C41 -178.9(5)
C16 C19 C25 C41 -4.5(8)
C74 O11 C28 C51 61.2(8)
C74 O11 C28 C23 -123.5(6)
O4 C23 C28 O11 3.2(8)
C24 C23 C28 O11 -179.2(5)
O4 C23 C28 C51 178.8(5)
C24 C23 C28 C51 -3.7(9)
O3 C22 C30 C36 -177.3(5)
C1 C22 C30 C36 0.4(8)
C23 C24 C31 C14 7.0(8)
C47 C24 C31 C14 -173.2(5)
C51 C14 C31 C24 -5.8(8)
C6 C14 C31 C24 171.7(5)
C34 C17 C32 C52 -7.2(9)
C34 C17 C32 C3 172.1(6)
C20 C3 C32 C52 -40.4(9)
C9 C3 C32 C52 148.7(6)
C20 C3 C32 C17 140.5(6)
C9 C3 C32 C17 -30.4(7)
C4 C15 C33 C46 2.1(8)
C39 C15 C33 C46 -179.7(5)
C32 C17 C34 C59 6.5(9)
C32 C17 C34 C45 -173.3(6)
C39 C11 C35 O5 72.8(6)
C39 C11 C35 C27 -167.1(5)
C50 C27 C35 O5 -154.2(5)
C50 C27 C35 C11 87.9(6)
C22 C30 C36 C21 -3.6(9)
C12 C21 C36 C30 0.6(8)
C8 C21 C36 C30 178.7(5)
O12 C20 C37 C54 -177.9(5)
C3 C20 C37 C54 0.4(8)
C8 C2 C38 O9 73.2(5)
C8 C2 C38 C40 -166.4(4)
C4 C15 C39 C11 7.4(7)
C33 C15 C39 C11 -170.9(5)
C35 C11 C39 C15 72.3(6)
O9 C38 C40 C61 -154.6(4)
C2 C38 C40 C61 87.4(6)
C13 C5 C41 C25 8.4(8)
C13 C5 C41 C58 -170.8(5)
O6 C25 C41 C5 176.1(5)
C19 C25 C41 C5 -2.6(8)
O6 C25 C41 C58 -4.7(8)
C19 C25 C41 C58 176.6(5)
C79 O16 C42 C52 70.2(9)
C79 O16 C42 C59 -115.2(8)
C67 C44 C45 C34 70.2(7)
C17 C34 C45 C44 3.6(9)
C59 C34 C45 C44 -176.3(6)
C15 C33 C46 C49 -4.7(9)
C31 C24 C47 C26 3.7(8)
C23 C24 C47 C26 -176.5(5)
C50 C26 C47 C24 69.6(6)
C4 C6 C49 O2 -177.2(5)
C14 C6 C49 O2 13.1(9)
C4 C6 C49 C46 5.7(8)
C14 C6 C49 C46 -164.0(5)
C33 C46 C49 O2 -176.9(5)
C33 C46 C49 C6 0.5(9)
C47 C26 C50 C27 -168.8(5)
C35 C27 C50 C26 83.1(6)
C31 C14 C51 O13 178.3(5)
C6 C14 C51 O13 1.2(9)
C31 C14 C51 C28 -0.4(8)
C6 C14 C51 C28 -177.5(5)
C60 O13 C51 C14 -91.5(6)
C60 O13 C51 C28 87.2(7)
O11 C28 C51 C14 -179.9(5)
C23 C28 C51 C14 4.9(9)
O11 C28 C51 O13 1.4(9)
C23 C28 C51 O13 -173.8(5)
O16 C42 C52 O10 -1.3(10)
C59 C42 C52 O10 -175.7(6)
O16 C42 C52 C32 178.3(6)
C59 C42 C52 C32 3.9(10)
C88 O10 C52 C42 90.4(7)
C88 O10 C52 C32 -89.1(7)
C17 C32 C52 C42 1.7(9)
C3 C32 C52 C42 -177.4(6)
C17 C32 C52 O10 -178.7(5)
C3 C32 C52 O10 2.1(10)
C20 C37 C54 C7 -3.2(8)
C9 C7 C54 C37 0.5(8)
C18 C7 C54 C37 178.0(5)
C69 O17 C56 C71 -109.7(6)
C69 O17 C56 C80 77.2(7)
C18 C10 C57 O7 72.2(6)
C18 C10 C57 C48 -167.5(5)
C67 C48 C57 O7 -156.5(5)
C67 C48 C57 C10 84.7(6)
C5 C41 C58 C29 -1.0(8)
C25 C41 C58 C29 179.8(5)
C61 C29 C58 C41 72.7(6)
O16 C42 C59 O15 2.4(11)
C52 C42 C59 O15 176.9(6)
O16 C42 C59 C34 -179.2(6)
C52 C42 C59 C34 -4.7(10)
C17 C34 C59 O15 178.1(6)
C45 C34 C59 O15 -2.0(10)
C17 C34 C59 C42 -0.3(10)
C45 C34 C59 C42 179.5(6)
C58 C29 C61 C40 -168.5(4)
C38 C40 C61 C29 83.6(6)
C76 O14 C64 C89 5.5(7)
C80 C62 C66 C68 -6.4(9)
C77 C62 C66 C68 172.3(6)
C45 C44 C67 C48 -168.0(5)
C57 C48 C67 C44 85.0(6)
C62 C66 C68 C71 6.0(9)
C62 C66 C68 C73 -176.4(6)
C78 C53 C70 O18 68.6(7)
C78 C53 C70 C90 -172.3(5)
O17 C56 C71 O21 5.5(9)
C80 C56 C71 O21 178.5(6)
O17 C56 C71 C68 -176.9(5)
C80 C56 C71 C68 -3.8(9)
C66 C68 C71 O21 177.1(5)
C73 C68 C71 O21 -0.5(9)
C66 C68 C71 C56 -0.7(9)
C73 C68 C71 C56 -178.3(6)
C66 C68 C73 C75 1.2(9)
C71 C68 C73 C75 178.6(5)
C68 C73 C75 C81 71.8(7)
C64 O14 C76 C87 21.2(7)
C84 C65 C77 C72 -7.2(9)
C84 C65 C77 C62 163.5(5)
O19 C72 C77 C65 -179.8(5)
C85 C72 C77 C65 1.5(8)
O19 C72 C77 C62 10.9(9)
C85 C72 C77 C62 -167.8(6)
C80 C62 C77 C65 147.1(6)
C66 C62 C77 C65 -31.5(8)
C80 C62 C77 C72 -43.3(10)
C66 C62 C77 C72 138.1(6)
C70 C53 C78 C84 66.8(7)
C66 C62 C80 O22 -177.1(5)
C77 C62 C80 O22 4.3(10)
C66 C62 C80 C56 1.5(9)
C77 C62 C80 C56 -177.1(6)
C86 O22 C80 C62 -88.6(7)
C86 O22 C80 C56 92.7(7)
O17 C56 C80 C62 176.3(6)
C71 C56 C80 C62 3.4(10)
O17 C56 C80 O22 -5.1(9)
C71 C56 C80 O22 -177.9(6)
C73 C75 C81 C90 -166.2(5)
C92 C82 C83 C91 36.2(8)
C77 C65 C84 C63 7.3(9)
C77 C65 C84 C78 -169.4(5)
C85 C63 C84 C65 -1.8(9)
C85 C63 C84 C78 174.9(5)
C53 C78 C84 C65 11.4(8)
C53 C78 C84 C63 -165.2(6)
O19 C72 C85 C63 -175.2(5)
C77 C72 C85 C63 3.5(9)
C84 C63 C85 C72 -3.5(9)
O14 C76 C87 C89 -38.4(6)
O14 C64 C89 C87 -29.4(7)
C76 C87 C89 C64 40.7(6)
C75 C81 C90 C70 84.3(6)
O18 C70 C90 C81 -148.9(5)
C53 C70 C90 C81 90.1(7)
C92 O20 C91 C83 11.6(8)
C82 C83 C91 O20 -30.1(8)
C91 O20 C92 C82 11.3(7)
C83 C82 C92 O20 -30.0(8)
C106 O26 C95 C93 -18(6)
C98 O26 C95 C93 -63(3)
C107 O26 C95 C93 51(3)
C96 C93 C95 O26 62(3)
C95 C93 C96 C98 -38(5)
O38 C102 C101 C105 -46(6)
C99 O23 C97 C100 -39(4)
C106 O26 C107 C108 44(4)
C98 O26 C107 C108 -18(5)
C95 O26 C107 C108 -101(4)
C106 O26 C98 C96 -111(5)
C107 O26 C98 C96 -17(6)
C95 O26 C98 C96 39(5)
C93 C96 C98 O26 1(6)
C97 O23 C99 C94 46(3)
C100 C94 C99 O23 -32(4)
O26 C107 C108 C109 -26(4)
C106 C109 C108 C107 1(4)
C99 C94 C100 C97 10(5)
O23 C97 C100 C94 17(4)
C101 C102 O38 C104 44(7)
C102 C101 C105 C104 30(8)
C102 O38 C104 C105 -25(10)
C101 C105 C104 O38 -4(11)
C98 O26 C106 C109 70(4)
C107 O26 C106 C109 -40(4)
C95 O26 C106 C109 14(7)
C108 C109 C106 O26 24(4)
C111 C113 C112 O39 43(5)
C113 C112 O39 C114 -21(6)
C112 O39 C114 C111 -11(6)
C112 C113 C111 C114 -49(4)
O39 C114 C111 C113 38(5)
